data_4506122
loop_
_publ_author_name
'Lindsay, Vincent N. G.'
'Charette, Andr\'e B.'

_publ_section_title
;
 Design and Synthesis of Chiral Heteroleptic Rhodium(II) Carboxylate
 Catalysts: Experimental Investigation of Halogen Bond Rigidification
 Effects in Asymmetric Cyclopropanation
;
_journal_issue 6
_journal_name_full 'ACS Catalysis'
_journal_page_first 1221
_journal_paper_doi 10.1021/cs300214v
_journal_volume 2
_journal_year 2012
_chemical_absolute_configuration rmad
_chemical_compound_source 'Synthesized by the authors. See text'
_chemical_formula_moiety 'C56 H48 Cl12 N4 O18 Rh2'
_chemical_formula_sum 'C56 H48 Cl12 N4 O18 Rh2'
_chemical_formula_weight 1696.20
_chemical_name_systematic
; 
 ? 
;
_space_group_IT_number 197
_symmetry_cell_setting cubic
_symmetry_space_group_name_Hall 'I 2 2 3'
_symmetry_space_group_name_H-M 'I 2 3'
_atom_sites_solution_hydrogens geom
_atom_sites_solution_primary direct
_atom_sites_solution_secondary difmap
_audit_creation_method SHELXL-97
_cell_angle_alpha 90
_cell_angle_beta 90
_cell_angle_gamma 90
_cell_formula_units_Z 24
_cell_length_a 37.1893(5)
_cell_length_b 37.1893
_cell_length_c 37.1893
_cell_measurement_reflns_used 132453
_cell_measurement_temperature 100
_cell_measurement_theta_max 70.52
_cell_measurement_theta_min 2.38
_cell_volume 51434.4(7)
_computing_cell_refinement 'SAINT V7.68A(Bruker AXS, 2009)'
_computing_data_collection 'APEX2  (Bruker AXS, 2009)'
_computing_data_reduction 'SAINT V7.68A(Bruker AXS, 2009)'
_computing_molecular_graphics 'SHELXTL v6.12 (Bruker AXS, 2001)'
_computing_publication_material 'UdMX (Maris, 2004)'
_computing_structure_refinement 'SHELXL97 (Sheldrick, 2008)'
_computing_structure_solution 'SHELXS97 (Sheldrick, 2008)'
_diffrn_ambient_temperature 100
_diffrn_detector_area_resol_mean 8.3
_diffrn_measured_fraction_theta_full 0.998
_diffrn_measured_fraction_theta_max 0.998
_diffrn_measurement_device_type 'Bruker APEX II'
_diffrn_measurement_method \w
_diffrn_radiation_monochromator 'Quazar MX'
_diffrn_radiation_source 'Incoatec I\muS Microsource '
_diffrn_radiation_type CuK\a
_diffrn_radiation_wavelength 1.54178
_diffrn_reflns_av_R_equivalents 0.052
_diffrn_reflns_av_sigmaI/netI 0.0173
_diffrn_reflns_limit_h_max 45
_diffrn_reflns_limit_h_min -45
_diffrn_reflns_limit_k_max 45
_diffrn_reflns_limit_k_min -45
_diffrn_reflns_limit_l_max 45
_diffrn_reflns_limit_l_min -45
_diffrn_reflns_number 512341
_diffrn_reflns_theta_full 71.22
_diffrn_reflns_theta_max 71.22
_diffrn_reflns_theta_min 1.68
_exptl_absorpt_coefficient_mu 7.032
_exptl_absorpt_correction_T_max 0.6558
_exptl_absorpt_correction_T_min 0.5771
_exptl_absorpt_correction_type multi-scan
_exptl_absorpt_process_details 'Sadabs (Sheldrick, 2008)'
_exptl_crystal_colour Green-Blue
_exptl_crystal_density_diffrn 1.314
_exptl_crystal_density_method 'not measured'
_exptl_crystal_description Chunk
_exptl_crystal_F_000 20400
_exptl_crystal_size_max 0.08
_exptl_crystal_size_mid 0.08
_exptl_crystal_size_min 0.06
_platon_squeeze_details
;
Attempts to  model disordered solvent molecules
were unsuccessful. PLATON/SQUEEZE  was used to correct
the data for the presence of the disordered solvent.
A potential solvent volume of 16574.6 \%A^3^, 
32.2 % of the total unit-cell volume, was found.
4356 electrons per unit cell worth of scattering were located
in the void. The reported structure is based on the 
PLATON/SQUEEZE corrected data. The actual solvent content is
unknown, so several quantities calculated like empirical formula, density, 
absorption coefficient, F(000) etc. may be incorrect.

Ref:  Sluis, P. van der & Spek, A.L. (1990). Acta Cryst. A46, 194-201.
;
_refine_diff_density_max 0.982
_refine_diff_density_min -0.355
_refine_diff_density_rms 0.078
_refine_ls_abs_structure_details 'Flack H D (1983), 7880 Friedel Pairs'
_refine_ls_abs_structure_Flack 0.007(5)
_refine_ls_extinction_method none
_refine_ls_goodness_of_fit_ref 1.253
_refine_ls_matrix_type full
_refine_ls_number_parameters 847
_refine_ls_number_reflns 16630
_refine_ls_number_restraints 3
_refine_ls_restrained_S_all 1.253
_refine_ls_R_factor_all 0.0407
_refine_ls_R_factor_gt 0.0399
_refine_ls_shift/su_max 0.004
_refine_ls_shift/su_mean 0.000
_refine_ls_structure_factor_coef Fsqd
_refine_ls_weighting_details 'calc w=1/[\s^2^(Fo^2^)+(0.0846P)^2^] where P=(Fo^2^+2Fc^2^)/3'
_refine_ls_weighting_scheme calc
_refine_ls_wR_factor_gt 0.1152
_refine_ls_wR_factor_ref 0.1161
_reflns_number_gt 16170
_reflns_number_total 16630
_reflns_threshold_expression I>2\s(I)
_cod_data_source_file cs300214v_si_002.cif
_cod_data_source_block cha209
_cod_depositor_comments
;
The following automatic conversions were performed:

'_symmetry_cell_setting' value 'Cubic' changed to 'cubic' according
to /home/saulius/struct/CIF-dictionaries/cif_core.dic dictionary
named 'cif_core.dic' version 2.4.1 from 2010-06-29.

Automatic conversion script
Id: cif_fix_values 1715 2011-07-08 13:25:40Z adriana 
;
_cod_database_code 4506122

loop_
_symmetry_equiv_pos_as_xyz
'x, y, z'
'-x, -y, z'
'-x, y, -z'
'x, -y, -z'
'z, x, y'
'z, -x, -y'
'-z, -x, y'
'-z, x, -y'
'y, z, x'
'-y, z, -x'
'y, -z, -x'
'-y, -z, x'
'x+1/2, y+1/2, z+1/2'
'-x+1/2, -y+1/2, z+1/2'
'-x+1/2, y+1/2, -z+1/2'
'x+1/2, -y+1/2, -z+1/2'
'z+1/2, x+1/2, y+1/2'
'z+1/2, -x+1/2, -y+1/2'
'-z+1/2, -x+1/2, y+1/2'
'-z+1/2, x+1/2, -y+1/2'
'y+1/2, z+1/2, x+1/2'
'-y+1/2, z+1/2, -x+1/2'
'y+1/2, -z+1/2, -x+1/2'
'-y+1/2, -z+1/2, x+1/2'

loop_
_atom_site_label
_atom_site_type_symbol
_atom_site_fract_x
_atom_site_fract_y
_atom_site_fract_z
_atom_site_U_iso_or_equiv
_atom_site_adp_type
_atom_site_occupancy
_atom_site_symmetry_multiplicity
_atom_site_calc_flag
_atom_site_refinement_flags
Rh1 Rh 0.579237(6) 0.732718(7) 0.772945(7) 0.04083(7) Uani 1 1 d .
Rh2 Rh 0.515820(6) 0.734558(6) 0.782558(6) 0.03757(7) Uani 1 1 d .
O11 O 0.57687(7) 0.78370(6) 0.75337(7) 0.0477(5) Uani 1 1 d .
O12 O 0.51638(7) 0.78403(6) 0.75867(6) 0.0418(5) Uani 1 1 d .
O121 O 0.59450(11) 0.89759(9) 0.71422(10) 0.0719(9) Uani 1 1 d .
O128 O 0.54537(9) 0.83893(8) 0.81084(9) 0.0595(7) Uani 1 1 d .
N12 N 0.56639(9) 0.86024(9) 0.75649(10) 0.0514(7) Uani 1 1 d .
C11 C 0.54602(9) 0.79787(9) 0.75081(10) 0.0428(7) Uani 1 1 d .
C12 C 0.54517(12) 0.83572(10) 0.73276(11) 0.0513(8) Uani 1 1 d .
C13 C 0.50682(12) 0.84912(11) 0.72905(13) 0.0597(10) Uani 1 1 d .
H13A H 0.4970 0.8545 0.7529 0.090 Uiso 1 1 calc R
H13B H 0.4921 0.8306 0.7175 0.090 Uiso 1 1 calc R
H13C H 0.5065 0.8710 0.7143 0.090 Uiso 1 1 calc R
C14 C 0.56370(19) 0.83100(13) 0.69589(13) 0.0738(14) Uani 1 1 d .
H14A H 0.5623 0.8536 0.6824 0.111 Uiso 1 1 calc R
H14B H 0.5516 0.8119 0.6823 0.111 Uiso 1 1 calc R
H14C H 0.5890 0.8245 0.6995 0.111 Uiso 1 1 calc R
C121 C 0.58852(12) 0.88879(11) 0.74526(13) 0.0574(9) Uani 1 1 d .
C122 C 0.60196(11) 0.90636(11) 0.77826(14) 0.0563(9) Uani 1 1 d .
C123 C 0.62557(12) 0.93512(13) 0.78295(18) 0.0707(13) Uani 1 1 d .
H123 H 0.6362 0.9470 0.7630 0.085 Uiso 1 1 calc R
C124 C 0.63291(12) 0.94562(13) 0.81772(18) 0.0735(14) Uani 1 1 d .
H124 H 0.6498 0.9644 0.8217 0.088 Uiso 1 1 calc R
C125 C 0.61619(14) 0.92948(12) 0.84752(18) 0.0724(14) Uani 1 1 d .
H125 H 0.6207 0.9383 0.8711 0.087 Uiso 1 1 calc R
C126 C 0.59342(14) 0.90101(12) 0.84259(14) 0.0640(11) Uani 1 1 d .
H126 H 0.5825 0.8895 0.8626 0.077 Uiso 1 1 calc R
C127 C 0.58657(11) 0.88930(10) 0.80807(13) 0.0529(9) Uani 1 1 d .
C128 C 0.56352(10) 0.85972(10) 0.79357(11) 0.0489(8) Uani 1 1 d .
Cl23 Cl 0.50480(3) 0.58021(3) 0.68600(3) 0.0630(2) Uani 1 1 d .
Cl24 Cl 0.45353(3) 0.51377(3) 0.68650(4) 0.0694(3) Uani 1 1 d .
Cl25 Cl 0.42741(3) 0.48122(3) 0.75893(4) 0.0713(3) Uani 1 1 d .
Cl26 Cl 0.45072(3) 0.51584(3) 0.83191(4) 0.0740(3) Uani 1 1 d .
O21 O 0.57920(7) 0.68308(6) 0.79502(7) 0.0429(5) Uani 1 1 d .
O22 O 0.51933(7) 0.68453(6) 0.80542(6) 0.0408(5) Uani 1 1 d .
O221 O 0.54068(7) 0.62670(7) 0.74605(7) 0.0481(5) Uani 1 1 d .
O228 O 0.49677(10) 0.58382(8) 0.85258(8) 0.0619(7) Uani 1 1 d .
N22 N 0.52678(9) 0.60889(8) 0.80435(9) 0.0459(6) Uani 1 1 d .
C21 C 0.54978(9) 0.67006(9) 0.80656(9) 0.0401(6) Uani 1 1 d .
C22 C 0.55121(10) 0.63283(9) 0.82472(10) 0.0440(7) Uani 1 1 d .
H22 H 0.5400 0.6360 0.8490 0.053 Uiso 1 1 calc R
C23 C 0.58808(11) 0.61529(11) 0.83129(11) 0.0506(8) Uani 1 1 d .
C24 C 0.58322(15) 0.57992(13) 0.85177(14) 0.0674(11) Uani 1 1 d .
H24A H 0.5652 0.5651 0.8395 0.101 Uiso 1 1 calc R
H24B H 0.5751 0.5850 0.8763 0.101 Uiso 1 1 calc R
H24C H 0.6062 0.5670 0.8526 0.101 Uiso 1 1 calc R
C25 C 0.60853(11) 0.60730(12) 0.79561(12) 0.0569(9) Uani 1 1 d .
H25A H 0.5950 0.5896 0.7815 0.085 Uiso 1 1 calc R
H25B H 0.6324 0.5977 0.8011 0.085 Uiso 1 1 calc R
H25C H 0.6110 0.6296 0.7817 0.085 Uiso 1 1 calc R
C26 C 0.61163(13) 0.64011(13) 0.85536(13) 0.0629(11) Uani 1 1 d .
H26A H 0.6327 0.6267 0.8637 0.094 Uiso 1 1 calc R
H26B H 0.5975 0.6482 0.8761 0.094 Uiso 1 1 calc R
H26C H 0.6195 0.6610 0.8414 0.094 Uiso 1 1 calc R
C221 C 0.52452(9) 0.60777(9) 0.76691(10) 0.0428(7) Uani 1 1 d .
C222 C 0.49924(10) 0.57715(9) 0.75861(11) 0.0474(7) Uani 1 1 d .
C223 C 0.48923(11) 0.56286(10) 0.72591(11) 0.0502(8) Uani 1 1 d .
C224 C 0.46639(11) 0.53317(11) 0.72667(13) 0.0565(9) Uani 1 1 d .
C225 C 0.45443(10) 0.51916(10) 0.75942(14) 0.0576(10) Uani 1 1 d .
C226 C 0.46453(11) 0.53395(11) 0.79185(14) 0.0581(10) Uani 1 1 d .
C227 C 0.48693(10) 0.56375(10) 0.79081(12) 0.0510(8) Uani 1 1 d .
C228 C 0.50289(11) 0.58538(10) 0.82085(11) 0.0501(8) Uani 1 1 d .
Cl33 Cl 0.51426(3) 0.63787(3) 0.92415(3) 0.0625(2) Uani 1 1 d .
Cl34 Cl 0.45284(3) 0.63687(4) 0.98169(3) 0.0690(3) Uani 1 1 d .
Cl35 Cl 0.42062(3) 0.70780(4) 1.01032(3) 0.0706(3) Uani 1 1 d .
Cl36 Cl 0.45206(3) 0.78186(3) 0.98498(3) 0.0671(3) Uani 1 1 d .
O31 O 0.58643(7) 0.75388(7) 0.82280(7) 0.0502(6) Uani 1 1 d .
O32 O 0.52667(7) 0.75705(7) 0.83145(6) 0.0455(5) Uani 1 1 d .
O321 O 0.55455(8) 0.69927(7) 0.88326(7) 0.0530(6) Uani 1 1 d .
O328 O 0.51061(10) 0.80470(9) 0.92868(9) 0.0657(8) Uani 1 1 d .
N32 N 0.54094(10) 0.75658(9) 0.90321(9) 0.0539(7) Uani 1 1 d .
C31 C 0.55885(10) 0.76094(9) 0.84094(10) 0.0441(7) Uani 1 1 d .
C32 C 0.56348(11) 0.77707(10) 0.87890(11) 0.0511(8) Uani 1 1 d .
H32 H 0.5528 0.8017 0.8779 0.061 Uiso 1 1 calc R
C33 C 0.60260(13) 0.78199(13) 0.89314(12) 0.0610(10) Uani 1 1 d .
C34 C 0.62307(14) 0.74662(15) 0.89730(16) 0.0733(13) Uani 1 1 d .
H34A H 0.6480 0.7517 0.9041 0.110 Uiso 1 1 calc R
H34B H 0.6226 0.7335 0.8745 0.110 Uiso 1 1 calc R
H34C H 0.6117 0.7320 0.9160 0.110 Uiso 1 1 calc R
C35 C 0.62331(15) 0.80686(14) 0.86742(14) 0.0708(13) Uani 1 1 d .
H35A H 0.6444 0.8167 0.8798 0.106 Uiso 1 1 calc R
H35B H 0.6076 0.8266 0.8598 0.106 Uiso 1 1 calc R
H35C H 0.6311 0.7932 0.8463 0.106 Uiso 1 1 calc R
C36 C 0.59956(17) 0.80156(18) 0.92973(14) 0.0800(16) Uani 1 1 d .
H36A H 0.5872 0.7860 0.9470 0.120 Uiso 1 1 calc R
H36B H 0.5859 0.8239 0.9266 0.120 Uiso 1 1 calc R
H36C H 0.6237 0.8072 0.9387 0.120 Uiso 1 1 calc R
C321 C 0.53794(11) 0.71899(11) 0.90246(10) 0.0514(8) Uani 1 1 d .
C322 C 0.50986(10) 0.71013(11) 0.92935(9) 0.0485(8) Uani 1 1 d .
C323 C 0.49735(11) 0.67748(12) 0.94104(10) 0.0522(8) Uani 1 1 d .
C324 C 0.46923(12) 0.67722(13) 0.96658(11) 0.0570(9) Uani 1 1 d .
C325 C 0.45536(11) 0.70952(14) 0.97950(11) 0.0579(10) Uani 1 1 d .
C326 C 0.46875(11) 0.74226(13) 0.96792(11) 0.0571(9) Uani 1 1 d .
C327 C 0.49614(12) 0.74192(11) 0.94296(10) 0.0523(8) Uani 1 1 d .
C328 C 0.51534(12) 0.77292(12) 0.92542(10) 0.0558(9) Uani 1 1 d .
Cl43 Cl 0.45472(5) 0.81708(3) 0.64355(3) 0.0796(4) Uani 1 1 d .
Cl44 Cl 0.38500(4) 0.80950(5) 0.59727(4) 0.0963(5) Uani 1 1 d .
Cl45 Cl 0.35947(3) 0.73398(6) 0.57131(5) 0.0995(5) Uani 1 1 d .
Cl46 Cl 0.40009(4) 0.66533(5) 0.59606(4) 0.0861(4) Uani 1 1 d .
O41 O 0.56802(6) 0.71155(7) 0.72392(6) 0.0412(5) Uani 1 1 d .
O42 O 0.50824(6) 0.71078(6) 0.73378(6) 0.0396(5) Uani 1 1 d .
O421 O 0.51173(8) 0.76250(7) 0.67253(7) 0.0510(6) Uani 1 1 d .
O428 O 0.46864(8) 0.65101(8) 0.64346(8) 0.0571(6) Uani 1 1 d .
N42 N 0.49846(8) 0.70311(8) 0.66109(8) 0.0415(6) Uani 1 1 d .
C41 C 0.53594(9) 0.70462(8) 0.71555(8) 0.0376(6) Uani 1 1 d .
C42 C 0.52900(9) 0.68538(9) 0.67904(9) 0.0409(6) Uani 1 1 d .
H42 H 0.5205 0.6606 0.6853 0.049 Uiso 1 1 calc R
C43 C 0.56201(10) 0.68014(10) 0.65424(10) 0.0456(7) Uani 1 1 d .
C44 C 0.58002(11) 0.71577(11) 0.64373(11) 0.0534(8) Uani 1 1 d .
H44A H 0.5866 0.7290 0.6655 0.080 Uiso 1 1 calc R
H44B H 0.5632 0.7302 0.6294 0.080 Uiso 1 1 calc R
H44C H 0.6017 0.7108 0.6295 0.080 Uiso 1 1 calc R
C45 C 0.54985(12) 0.66062(12) 0.61947(10) 0.0549(9) Uani 1 1 d .
H45A H 0.5317 0.6752 0.6071 0.082 Uiso 1 1 calc R
H45B H 0.5396 0.6371 0.6257 0.082 Uiso 1 1 calc R
H45C H 0.5706 0.6572 0.6036 0.082 Uiso 1 1 calc R
C46 C 0.58894(11) 0.65489(10) 0.67303(10) 0.0488(8) Uani 1 1 d .
H46A H 0.6099 0.6512 0.6575 0.073 Uiso 1 1 calc R
H46B H 0.5774 0.6317 0.6778 0.073 Uiso 1 1 calc R
H46C H 0.5967 0.6657 0.6958 0.073 Uiso 1 1 calc R
C421 C 0.49294(9) 0.73994(10) 0.65997(8) 0.0418(7) Uani 1 1 d .
C422 C 0.45786(11) 0.74460(12) 0.64013(10) 0.0516(9) Uani 1 1 d .
C423 C 0.43950(13) 0.77531(13) 0.63057(11) 0.0606(10) Uani 1 1 d .
C424 C 0.40831(13) 0.77133(16) 0.60986(13) 0.0694(13) Uani 1 1 d .
C425 C 0.39676(12) 0.7378(2) 0.59906(14) 0.0771(15) Uani 1 1 d .
C426 C 0.41529(12) 0.70631(16) 0.60947(13) 0.0656(11) Uani 1 1 d .
C427 C 0.44507(11) 0.71077(12) 0.63034(11) 0.0528(8) Uani 1 1 d .
C428 C 0.47086(10) 0.68329(11) 0.64476(9) 0.0462(8) Uani 1 1 d .
O51 O 0.45589(7) 0.74158(9) 0.79285(9) 0.0605(7) Uani 1 1 d .
H51 H 0.4478 0.7576 0.8065 0.091 Uiso 1 1 calc R
C52 C 0.43062(17) 0.7347(2) 0.7647(3) 0.108(3) Uani 1 1 d .
H52A H 0.4063 0.7339 0.7754 0.130 Uiso 1 1 calc R
H52B H 0.4357 0.7105 0.7548 0.130 Uiso 1 1 calc R
C53 C 0.4301(2) 0.7601(3) 0.7352(3) 0.130(3) Uani 1 1 d .
H53A H 0.4116 0.7530 0.7178 0.194 Uiso 1 1 calc R
H53B H 0.4536 0.7603 0.7233 0.194 Uiso 1 1 calc R
H53C H 0.4247 0.7842 0.7444 0.194 Uiso 1 1 calc R
O61 O 0.64014(9) 0.73211(12) 0.76316(13) 0.0800(10) Uani 1 1 d D
H61 H 0.6524(15) 0.7498(12) 0.769(2) 0.120 Uiso 1 1 d D
H62 H 0.6528(14) 0.7145(11) 0.758(2) 0.120 Uiso 1 1 d D

loop_
_atom_site_aniso_label
_atom_site_aniso_U_11
_atom_site_aniso_U_22
_atom_site_aniso_U_33
_atom_site_aniso_U_23
_atom_site_aniso_U_13
_atom_site_aniso_U_12
Rh1 0.03743(12) 0.04025(12) 0.04480(13) -0.00073(9) 0.00093(9) -0.00235(9)
Rh2 0.03788(12) 0.03729(12) 0.03753(12) -0.00038(9) 0.00197(8) -0.00045(9)
O11 0.0507(13) 0.0348(11) 0.0576(14) 0.0042(10) 0.0079(11) -0.0030(10)
O12 0.0492(12) 0.0355(10) 0.0407(11) 0.0002(9) 0.0025(9) 0.0026(10)
O121 0.085(2) 0.0604(17) 0.070(2) 0.0102(15) 0.0111(17) -0.0219(16)
O128 0.0705(18) 0.0491(14) 0.0589(16) 0.0010(12) 0.0026(14) -0.0081(13)
N12 0.0532(17) 0.0428(15) 0.0582(18) 0.0043(13) 0.0006(14) -0.0046(13)
C11 0.0433(16) 0.0372(15) 0.0479(17) 0.0000(13) 0.0019(14) -0.0034(13)
C12 0.062(2) 0.0395(16) 0.053(2) 0.0014(15) 0.0001(17) -0.0061(15)
C13 0.066(2) 0.0461(19) 0.067(2) 0.0066(18) -0.011(2) -0.0032(17)
C14 0.111(4) 0.056(2) 0.055(2) 0.0061(19) 0.008(3) -0.010(3)
C121 0.057(2) 0.0419(18) 0.074(3) 0.0079(18) 0.0076(19) -0.0062(16)
C122 0.0441(18) 0.0446(18) 0.080(3) 0.0088(18) -0.0006(18) 0.0039(15)
C123 0.049(2) 0.052(2) 0.111(4) 0.012(2) -0.002(2) -0.0053(18)
C124 0.046(2) 0.050(2) 0.124(5) -0.006(3) -0.023(3) 0.0005(18)
C125 0.064(3) 0.046(2) 0.107(4) -0.012(2) -0.029(3) 0.0077(19)
C126 0.071(3) 0.050(2) 0.071(3) -0.0017(19) -0.020(2) 0.0102(19)
C127 0.0492(19) 0.0374(16) 0.072(2) -0.0005(16) -0.0095(17) 0.0045(14)
C128 0.0498(18) 0.0387(16) 0.058(2) -0.0019(15) -0.0035(16) -0.0023(14)
Cl23 0.0795(7) 0.0538(5) 0.0557(5) 0.0010(4) -0.0166(5) -0.0137(5)
Cl24 0.0605(5) 0.0530(5) 0.0946(8) -0.0118(5) -0.0233(5) -0.0069(4)
Cl25 0.0452(4) 0.0415(4) 0.1273(10) 0.0042(5) -0.0086(5) -0.0081(4)
Cl26 0.0665(6) 0.0591(6) 0.0963(8) 0.0185(6) 0.0151(6) -0.0115(5)
O21 0.0429(12) 0.0386(11) 0.0474(12) -0.0013(9) -0.0071(10) -0.0005(9)
O22 0.0466(12) 0.0342(10) 0.0415(11) -0.0010(9) 0.0047(9) -0.0046(9)
O221 0.0538(14) 0.0459(13) 0.0446(12) 0.0006(10) -0.0013(11) -0.0079(11)
O228 0.0777(19) 0.0515(15) 0.0566(16) 0.0064(12) 0.0159(14) -0.0016(14)
N22 0.0494(15) 0.0398(14) 0.0486(15) 0.0002(12) -0.0026(13) -0.0068(12)
C21 0.0472(17) 0.0378(15) 0.0354(15) 0.0033(12) -0.0018(13) -0.0008(13)
C22 0.0510(18) 0.0370(15) 0.0439(17) -0.0017(13) 0.0001(14) -0.0019(14)
C23 0.053(2) 0.0481(19) 0.0511(19) -0.0007(15) -0.0079(16) 0.0079(15)
C24 0.080(3) 0.055(2) 0.067(3) 0.007(2) -0.007(2) 0.013(2)
C25 0.0493(19) 0.058(2) 0.064(2) -0.0106(18) -0.0100(18) 0.0066(17)
C26 0.062(2) 0.064(2) 0.063(2) -0.010(2) -0.020(2) 0.008(2)
C221 0.0428(16) 0.0360(15) 0.0496(18) -0.0021(14) -0.0055(14) -0.0031(12)
C222 0.0432(16) 0.0368(15) 0.062(2) -0.0003(15) -0.0048(15) 0.0038(14)
C223 0.0499(19) 0.0403(16) 0.060(2) 0.0023(15) -0.0118(16) 0.0005(14)
C224 0.0447(18) 0.052(2) 0.073(3) -0.0089(19) -0.0175(18) 0.0027(15)
C225 0.0407(16) 0.0352(16) 0.097(3) 0.0058(18) -0.0053(19) 0.0002(14)
C226 0.0443(18) 0.0447(18) 0.085(3) 0.0036(19) 0.0047(19) 0.0007(15)
C227 0.0435(17) 0.0399(17) 0.070(2) -0.0002(16) 0.0046(16) 0.0040(14)
C228 0.0506(19) 0.0385(16) 0.061(2) 0.0086(15) 0.0060(16) 0.0042(14)
Cl33 0.0735(6) 0.0568(5) 0.0573(5) -0.0006(4) 0.0063(5) -0.0072(5)
Cl34 0.0670(6) 0.0799(7) 0.0602(6) 0.0076(5) 0.0033(5) -0.0143(5)
Cl35 0.0509(5) 0.1019(9) 0.0588(5) -0.0026(5) 0.0028(4) -0.0005(5)
Cl36 0.0576(5) 0.0820(7) 0.0618(6) -0.0155(5) -0.0021(4) 0.0102(5)
O31 0.0538(14) 0.0484(13) 0.0483(13) -0.0055(11) -0.0066(11) -0.0080(11)
O32 0.0525(13) 0.0456(12) 0.0384(11) -0.0070(9) -0.0010(10) -0.0049(10)
O321 0.0644(16) 0.0503(14) 0.0443(13) -0.0027(11) 0.0037(12) 0.0016(12)
O328 0.082(2) 0.0560(17) 0.0591(16) -0.0127(13) -0.0071(15) 0.0012(15)
N32 0.070(2) 0.0502(16) 0.0417(15) -0.0076(13) -0.0057(14) -0.0034(15)
C31 0.0493(18) 0.0365(15) 0.0464(17) 0.0000(13) -0.0037(14) -0.0083(13)
C32 0.060(2) 0.0427(17) 0.0505(19) -0.0046(15) -0.0077(16) -0.0011(15)
C33 0.069(2) 0.060(2) 0.053(2) 0.0084(18) -0.0143(19) -0.024(2)
C34 0.063(3) 0.077(3) 0.081(3) 0.022(3) -0.024(2) -0.017(2)
C35 0.085(3) 0.066(3) 0.061(3) 0.008(2) -0.024(2) -0.026(2)
C36 0.088(3) 0.098(4) 0.054(2) 0.006(2) -0.018(2) -0.037(3)
C321 0.059(2) 0.0507(19) 0.0449(18) -0.0019(15) -0.0067(16) -0.0033(16)
C322 0.0514(19) 0.057(2) 0.0373(15) -0.0042(14) -0.0077(14) -0.0041(15)
C323 0.0529(19) 0.062(2) 0.0412(17) -0.0041(16) -0.0010(15) -0.0066(17)
C324 0.052(2) 0.076(3) 0.0433(18) -0.0021(18) 0.0023(16) -0.0085(19)
C325 0.0474(19) 0.085(3) 0.0416(18) -0.0063(18) -0.0072(15) -0.0038(19)
C326 0.0492(19) 0.072(3) 0.0499(19) -0.0153(18) -0.0100(16) 0.0074(18)
C327 0.057(2) 0.057(2) 0.0423(17) -0.0054(15) -0.0093(16) 0.0001(17)
C328 0.062(2) 0.061(2) 0.0445(18) -0.0103(17) -0.0132(16) -0.0024(18)
Cl43 0.1161(10) 0.0584(6) 0.0644(6) -0.0075(5) -0.0153(6) 0.0398(6)
Cl44 0.0879(9) 0.1197(12) 0.0813(8) 0.0142(8) -0.0073(7) 0.0596(9)
Cl45 0.0534(6) 0.1530(15) 0.0922(9) 0.0272(10) -0.0179(6) 0.0032(8)
Cl46 0.0740(7) 0.1008(9) 0.0834(8) 0.0172(7) -0.0268(6) -0.0320(7)
O41 0.0386(11) 0.0462(12) 0.0389(11) -0.0037(9) 0.0001(9) -0.0001(9)
O42 0.0371(11) 0.0444(11) 0.0373(10) -0.0042(9) -0.0018(9) 0.0015(9)
O421 0.0646(16) 0.0407(12) 0.0475(13) -0.0006(10) -0.0011(12) 0.0118(12)
O428 0.0619(16) 0.0512(15) 0.0582(16) 0.0065(12) -0.0036(13) -0.0104(12)
N42 0.0423(14) 0.0426(14) 0.0395(13) -0.0023(11) 0.0010(11) 0.0049(11)
C41 0.0421(15) 0.0363(14) 0.0343(14) 0.0020(12) 0.0001(12) 0.0053(12)
C42 0.0421(16) 0.0411(16) 0.0395(15) 0.0030(12) -0.0019(13) 0.0043(13)
C43 0.0520(19) 0.0426(17) 0.0422(17) 0.0056(13) 0.0051(15) 0.0100(15)
C44 0.0532(19) 0.0525(19) 0.054(2) 0.0114(16) 0.0116(17) 0.0112(16)
C45 0.056(2) 0.066(2) 0.0421(18) -0.0046(16) 0.0031(16) 0.0126(18)
C46 0.0532(19) 0.0485(18) 0.0446(17) 0.0007(15) 0.0042(15) 0.0141(15)
C421 0.0463(17) 0.0476(17) 0.0315(13) 0.0023(13) 0.0024(12) 0.0123(14)
C422 0.0498(19) 0.065(2) 0.0399(16) 0.0044(15) 0.0075(14) 0.0161(17)
C423 0.065(2) 0.068(3) 0.049(2) 0.0061(18) 0.0079(18) 0.023(2)
C424 0.052(2) 0.092(3) 0.064(2) 0.017(2) 0.0086(19) 0.039(2)
C425 0.043(2) 0.123(5) 0.066(3) 0.015(3) -0.0028(19) 0.012(3)
C426 0.051(2) 0.091(3) 0.055(2) 0.019(2) 0.0036(18) -0.006(2)
C427 0.0476(18) 0.065(2) 0.0458(18) 0.0064(16) 0.0033(15) 0.0055(17)
C428 0.0420(16) 0.058(2) 0.0381(16) 0.0086(14) 0.0052(13) -0.0029(15)
O51 0.0421(13) 0.0775(19) 0.0619(16) 0.0044(14) 0.0141(12) 0.0039(13)
C52 0.062(3) 0.093(4) 0.169(8) -0.031(5) -0.013(4) 0.007(3)
C53 0.081(4) 0.206(11) 0.102(5) -0.009(7) 0.003(4) 0.011(6)
O61 0.0529(16) 0.093(3) 0.094(3) -0.015(2) 0.0099(17) -0.0046(17)

loop_
_atom_type_symbol
_atom_type_description
_atom_type_scat_dispersion_real
_atom_type_scat_dispersion_imag
_atom_type_scat_source
C C 0.0181 0.0091 'International Tables Vol C Tables 4.2.6.8 and 6.1.1.4'
H H 0.0000 0.0000 'International Tables Vol C Tables 4.2.6.8 and 6.1.1.4'
N N 0.0311 0.0180 'International Tables Vol C Tables 4.2.6.8 and 6.1.1.4'
O O 0.0492 0.0322 'International Tables Vol C Tables 4.2.6.8 and 6.1.1.4'
Cl Cl 0.3639 0.7018 'International Tables Vol C Tables 4.2.6.8 and 6.1.1.4'
Rh Rh 0.0927 3.6045 'International Tables Vol C Tables 4.2.6.8 and 6.1.1.4'

loop_
_geom_angle_atom_site_label_1
_geom_angle_atom_site_label_2
_geom_angle_atom_site_label_3
_geom_angle
_geom_angle_publ_flag
O21 RH1 O41 90.60(10) y
O21 RH1 O31 89.04(10) y
O41 RH1 O31 175.68(10) y
O21 RH1 O11 176.10(11) y
O41 RH1 O11 91.79(11) y
O31 RH1 O11 88.35(11) y
O21 RH1 O61 93.22(14) y
O41 RH1 O61 93.25(13) y
O31 RH1 O61 91.07(14) y
O11 RH1 O61 89.72(14) y
O21 RH1 RH2 87.98(7) y
O41 RH1 RH2 86.70(7) y
O31 RH1 RH2 88.98(8) y
O11 RH1 RH2 89.09(7) y
O61 RH1 RH2 178.80(13) y
O42 RH2 O32 176.33(10) y
O42 RH2 O12 90.29(9) y
O32 RH2 O12 90.93(10) y
O42 RH2 O22 89.10(9) y
O32 RH2 O22 89.42(10) y
O12 RH2 O22 175.59(10) y
O42 RH2 O51 93.67(10) y
O32 RH2 O51 89.81(12) y
O12 RH2 O51 88.84(11) y
O22 RH2 O51 95.55(11) y
O42 RH2 RH1 89.48(6) y
O32 RH2 RH1 87.13(8) y
O12 RH2 RH1 87.17(7) y
O22 RH2 RH1 88.46(7) y
O51 RH2 RH1 174.93(9) y
C11 O11 RH1 117.0(2) y
C11 O12 RH2 118.8(2) y
C128 N12 C121 110.6(4) y
C128 N12 C12 122.7(3) y
C121 N12 C12 126.4(4) y
O12 C11 O11 127.6(3) y
O12 C11 C12 117.0(3) y
O11 C11 C12 115.2(3) y
N12 C12 C13 110.5(3) y
N12 C12 C14 111.0(4) y
C13 C12 C14 112.1(4) y
N12 C12 C11 106.6(3) y
C13 C12 C11 110.8(3) y
C14 C12 C11 105.7(3) y
C12 C13 H13A 109.5 ?
C12 C13 H13B 109.5 ?
H13A C13 H13B 109.5 ?
C12 C13 H13C 109.5 ?
H13A C13 H13C 109.5 ?
H13B C13 H13C 109.5 ?
C12 C14 H14A 109.5 ?
C12 C14 H14B 109.5 ?
H14A C14 H14B 109.5 ?
C12 C14 H14C 109.5 ?
H14A C14 H14C 109.5 ?
H14B C14 H14C 109.5 ?
O121 C121 N12 126.1(4) y
O121 C121 C122 127.3(4) y
N12 C121 C122 106.6(4) y
C123 C122 C127 120.4(5) y
C123 C122 C121 131.0(5) y
C127 C122 C121 108.6(3) y
C124 C123 C122 117.4(5) y
C124 C123 H123 121.3 ?
C122 C123 H123 121.3 ?
C123 C124 C125 122.1(4) y
C123 C124 H124 119.0 ?
C125 C124 H124 119.0 ?
C126 C125 C124 119.9(5) y
C126 C125 H125 120.0 ?
C124 C125 H125 120.0 ?
C125 C126 C127 118.9(5) y
C125 C126 H126 120.6 ?
C127 C126 H126 120.5 ?
C126 C127 C122 121.2(4) y
C126 C127 C128 132.3(4) y
C122 C127 C128 106.4(4) y
O128 C128 N12 125.5(4) y
O128 C128 C127 126.7(4) y
N12 C128 C127 107.8(3) y
C21 O21 RH1 119.1(2) y
C21 O22 RH2 117.4(2) y
C228 N22 C221 112.6(3) y
C228 N22 C22 123.0(3) y
C221 N22 C22 124.4(3) y
O22 C21 O21 127.0(3) y
O22 C21 C22 115.5(3) y
O21 C21 C22 117.4(3) y
N22 C22 C23 111.9(3) y
N22 C22 C21 107.1(3) y
C23 C22 C21 118.8(3) y
N22 C22 H22 106.1 ?
C23 C22 H22 106.1 ?
C21 C22 H22 106.1 ?
C24 C23 C22 109.8(4) y
C24 C23 C26 106.9(4) y
C22 C23 C26 110.0(3) y
C24 C23 C25 108.5(4) y
C22 C23 C25 112.4(3) y
C26 C23 C25 109.2(4) y
C23 C24 H24A 109.5 ?
C23 C24 H24B 109.5 ?
H24A C24 H24B 109.5 ?
C23 C24 H24C 109.5 ?
H24A C24 H24C 109.5 ?
H24B C24 H24C 109.5 ?
C23 C25 H25A 109.5 ?
C23 C25 H25B 109.5 ?
H25A C25 H25B 109.5 ?
C23 C25 H25C 109.5 ?
H25A C25 H25C 109.5 ?
H25B C25 H25C 109.5 ?
C23 C26 H26A 109.5 ?
C23 C26 H26B 109.5 ?
H26A C26 H26B 109.5 ?
C23 C26 H26C 109.5 ?
H26A C26 H26C 109.5 ?
H26B C26 H26C 109.5 ?
O221 C221 N22 126.4(3) y
O221 C221 C222 128.2(3) y
N22 C221 C222 105.3(3) y
C227 C222 C223 122.6(3) y
C227 C222 C221 107.6(3) y
C223 C222 C221 129.8(4) y
C222 C223 C224 116.9(4) y
C222 C223 CL23 121.7(3) y
C224 C223 CL23 121.4(3) y
C223 C224 C225 120.5(4) y
C223 C224 CL24 118.8(4) y
C225 C224 CL24 120.7(3) y
C226 C225 C224 121.8(3) y
C226 C225 CL25 119.5(4) y
C224 C225 CL25 118.6(4) y
C225 C226 C227 117.3(4) y
C225 C226 CL26 121.5(3) y
C227 C226 CL26 121.2(4) y
C222 C227 C226 120.9(4) y
C222 C227 C228 108.8(3) y
C226 C227 C228 130.2(4) y
O228 C228 N22 125.8(4) y
O228 C228 C227 129.1(4) y
N22 C228 C227 105.2(3) y
C31 O31 RH1 117.6(2) y
C31 O32 RH2 119.1(2) y
C328 N32 C321 113.0(4) y
C328 N32 C32 122.2(3) y
C321 N32 C32 123.9(3) y
O31 C31 O32 127.1(3) y
O31 C31 C32 118.8(3) y
O32 C31 C32 114.1(3) y
N32 C32 C31 107.5(3) y
N32 C32 C33 112.9(3) y
C31 C32 C33 117.4(4) y
N32 C32 H32 106.0 ?
C31 C32 H32 106.0 ?
C33 C32 H32 106.0 ?
C34 C33 C35 109.4(5) y
C34 C33 C36 110.6(4) y
C35 C33 C36 107.5(4) y
C34 C33 C32 113.5(3) y
C35 C33 C32 109.1(4) y
C36 C33 C32 106.6(4) y
C33 C34 H34A 109.5 ?
C33 C34 H34B 109.5 ?
H34A C34 H34B 109.5 ?
C33 C34 H34C 109.5 ?
H34A C34 H34C 109.5 ?
H34B C34 H34C 109.5 ?
C33 C35 H35A 109.5 ?
C33 C35 H35B 109.5 ?
H35A C35 H35B 109.5 ?
C33 C35 H35C 109.5 ?
H35A C35 H35C 109.5 ?
H35B C35 H35C 109.5 ?
C33 C36 H36A 109.5 ?
C33 C36 H36B 109.5 ?
H36A C36 H36B 109.5 ?
C33 C36 H36C 109.5 ?
H36A C36 H36C 109.5 ?
H36B C36 H36C 109.5 ?
O321 C321 N32 125.6(4) y
O321 C321 C322 129.1(4) y
N32 C321 C322 105.3(4) y
C323 C322 C327 121.0(4) y
C323 C322 C321 130.5(4) y
C327 C322 C321 108.5(4) y
C322 C323 C324 118.1(4) y
C322 C323 CL33 121.2(3) y
C324 C323 CL33 120.7(3) y
C325 C324 C323 120.0(4) y
C325 C324 CL34 120.7(3) y
C323 C324 CL34 119.3(4) y
C326 C325 C324 121.2(4) y
C326 C325 CL35 120.5(4) y
C324 C325 CL35 118.3(4) y
C327 C326 C325 117.9(4) y
C327 C326 CL36 121.6(4) y
C325 C326 CL36 120.6(3) y
C326 C327 C322 121.8(4) y
C326 C327 C328 129.5(4) y
C322 C327 C328 108.7(4) y
O328 C328 N32 125.9(4) y
O328 C328 C327 129.8(4) y
N32 C328 C327 104.2(4) y
C41 O41 RH1 119.7(2) y
C41 O42 RH2 116.5(2) y
C421 N42 C428 113.5(3) y
C421 N42 C42 124.8(3) y
C428 N42 C42 121.7(3) y
O42 C41 O41 127.4(3) y
O42 C41 C42 114.8(3) y
O41 C41 C42 117.8(3) y
N42 C42 C43 113.4(3) y
N42 C42 C41 108.5(3) y
C43 C42 C41 116.5(3) y
N42 C42 H42 105.8 ?
C43 C42 H42 105.8 ?
C41 C42 H42 105.8 ?
C44 C43 C46 111.0(3) y
C44 C43 C42 112.9(3) y
C46 C43 C42 108.8(3) y
C44 C43 C45 108.6(3) y
C46 C43 C45 106.4(3) y
C42 C43 C45 109.0(3) y
C43 C44 H44A 109.5 ?
C43 C44 H44B 109.5 ?
H44A C44 H44B 109.5 ?
C43 C44 H44C 109.5 ?
H44A C44 H44C 109.5 ?
H44B C44 H44C 109.5 ?
C43 C45 H45A 109.5 ?
C43 C45 H45B 109.5 ?
H45A C45 H45B 109.5 ?
C43 C45 H45C 109.5 ?
H45A C45 H45C 109.5 ?
H45B C45 H45C 109.5 ?
C43 C46 H46A 109.5 ?
C43 C46 H46B 109.5 ?
H46A C46 H46B 109.5 ?
C43 C46 H46C 109.5 ?
H46A C46 H46C 109.5 ?
H46B C46 H46C 109.5 ?
O421 C421 N42 126.8(3) y
O421 C421 C422 128.3(3) y
N42 C421 C422 104.8(3) y
C423 C422 C427 120.8(4) y
C423 C422 C421 130.5(4) y
C427 C422 C421 108.6(3) y
C422 C423 C424 117.7(5) y
C422 C423 CL43 120.9(4) y
C424 C423 CL43 121.4(4) y
C425 C424 C423 120.9(4) y
C425 C424 CL44 120.5(4) y
C423 C424 CL44 118.5(5) y
C424 C425 C426 121.2(4) y
C424 C425 CL45 119.8(4) y
C426 C425 CL45 118.9(5) y
C427 C426 C425 116.8(5) y
C427 C426 CL46 123.1(4) y
C425 C426 CL46 120.1(4) y
C426 C427 C422 122.4(4) y
C426 C427 C428 129.8(4) y
C422 C427 C428 107.6(3) y
O428 C428 N42 126.3(4) y
O428 C428 C427 128.4(4) y
N42 C428 C427 105.4(3) y
C52 O51 RH2 120.0(4) y
C52 O51 H51 109.5 ?
RH2 O51 H51 122.4 ?
O51 C52 C53 116.5(7) y
O51 C52 H52A 108.2 ?
C53 C52 H52A 108.2 ?
O51 C52 H52B 108.2 ?
C53 C52 H52B 108.2 ?
H52A C52 H52B 107.3 ?
C52 C53 H53A 109.5 ?
C52 C53 H53B 109.5 ?
H53A C53 H53B 109.5 ?
C52 C53 H53C 109.5 ?
H53A C53 H53C 109.5 ?
H53B C53 H53C 109.5 ?
RH1 O61 H61 119(5) ?
RH1 O61 H62 127(5) ?
H61 O61 H62 112(5) ?

loop_
_geom_bond_atom_site_label_1
_geom_bond_atom_site_label_2
_geom_bond_distance
_geom_bond_publ_flag
Rh1 O21 2.020(2) y
Rh1 O41 2.029(2) y
Rh1 O31 2.032(3) y
Rh1 O11 2.033(2) y
Rh1 O61 2.294(3) y
Rh1 Rh2 2.3864(3) y
Rh2 O42 2.038(2) y
Rh2 O32 2.042(2) y
Rh2 O12 2.043(2) y
Rh2 O22 2.050(2) y
Rh2 O51 2.276(3) y
O11 C11 1.266(5) y
O12 C11 1.251(4) y
O121 C121 1.220(6) y
O128 C128 1.210(5) y
N12 C128 1.383(6) y
N12 C121 1.407(5) y
N12 C12 1.494(5) y
C11 C12 1.560(5) y
C12 C13 1.517(6) y
C12 C14 1.544(6) y
C13 H13a 0.9800 ?
C13 H13b 0.9800 ?
C13 H13c 0.9800 ?
C14 H14a 0.9800 ?
C14 H14b 0.9800 ?
C14 H14c 0.9800 ?
C121 C122 1.478(7) y
C122 C123 1.394(6) y
C122 C127 1.400(6) y
C123 C124 1.378(9) y
C123 H123 0.9500 ?
C124 C125 1.405(9) y
C124 H124 0.9500 ?
C125 C126 1.368(7) y
C125 H125 0.9500 ?
C126 C127 1.379(7) y
C126 H126 0.9500 ?
C127 C128 1.495(5) y
Cl23 C223 1.719(4) y
Cl24 C224 1.727(4) y
Cl25 C225 1.732(4) y
Cl26 C226 1.714(5) y
O21 C21 1.271(4) y
O22 C21 1.255(4) y
O221 C221 1.208(5) y
O228 C228 1.203(5) y
N22 C228 1.389(5) y
N22 C221 1.395(5) y
N22 C22 1.481(5) y
C21 C22 1.541(4) y
C22 C23 1.538(5) y
C22 H22 1.0000 ?
C23 C24 1.531(6) y
C23 C26 1.555(6) y
C23 C25 1.558(6) y
C24 H24a 0.9800 ?
C24 H24b 0.9800 ?
C24 H24c 0.9800 ?
C25 H25a 0.9800 ?
C25 H25b 0.9800 ?
C25 H25c 0.9800 ?
C26 H26a 0.9800 ?
C26 H26b 0.9800 ?
C26 H26c 0.9800 ?
C221 C222 1.508(5) y
C222 C227 1.375(6) y
C222 C223 1.379(6) y
C223 C224 1.393(6) y
C224 C225 1.397(7) y
C225 C226 1.378(7) y
C226 C227 1.387(6) y
C227 C228 1.499(6) y
Cl33 C323 1.720(4) y
Cl34 C324 1.714(5) y
Cl35 C325 1.728(4) y
Cl36 C326 1.720(4) y
O31 C31 1.255(5) y
O32 C31 1.256(5) y
O321 C321 1.196(5) y
O328 C328 1.201(6) y
N32 C328 1.399(6) y
N32 C321 1.403(5) y
N32 C32 1.449(6) y
C31 C32 1.544(5) y
C32 C33 1.559(6) y
C32 H32 1.0000 ?
C33 C34 1.528(8) y
C33 C35 1.538(6) y
C33 C36 1.547(7) y
C34 H34a 0.9800 ?
C34 H34b 0.9800 ?
C34 H34c 0.9800 ?
C35 H35a 0.9800 ?
C35 H35b 0.9800 ?
C35 H35c 0.9800 ?
C36 H36a 0.9800 ?
C36 H36b 0.9800 ?
C36 H36c 0.9800 ?
C321 C322 1.483(6) y
C322 C323 1.371(6) y
C322 C327 1.384(6) y
C323 C324 1.413(6) y
C324 C325 1.392(7) y
C325 C326 1.384(7) y
C326 C327 1.378(6) y
C327 C328 1.505(6) y
Cl43 C423 1.722(5) y
Cl44 C424 1.728(5) y
Cl45 C425 1.735(5) y
Cl46 C426 1.700(6) y
O41 C41 1.260(4) y
O42 C41 1.254(4) y
O421 C421 1.187(5) y
O428 C428 1.204(5) y
N42 C421 1.386(5) y
N42 C428 1.402(5) y
N42 C42 1.473(4) y
C41 C42 1.556(4) y
C42 C43 1.548(5) y
C42 H42 1.0000 ?
C43 C44 1.535(5) y
C43 C46 1.540(5) y
C43 C45 1.550(5) y
C44 H44a 0.9800 ?
C44 H44b 0.9800 ?
C44 H44c 0.9800 ?
C45 H45a 0.9800 ?
C45 H45b 0.9800 ?
C45 H45c 0.9800 ?
C46 H46a 0.9800 ?
C46 H46b 0.9800 ?
C46 H46c 0.9800 ?
C421 C422 1.509(5) y
C422 C423 1.377(6) y
C422 C427 1.394(6) y
C423 C424 1.400(7) y
C424 C425 1.377(9) y
C425 C426 1.414(8) y
C426 C427 1.362(6) y
C427 C428 1.500(5) y
O51 C52 1.430(8) y
O51 H51 0.8400 ?
C52 C53 1.450(13) y
C52 H52a 0.9900 ?
C52 H52b 0.9900 ?
C53 H53a 0.9800 ?
C53 H53b 0.9800 ?
C53 H53c 0.9800 ?
O61 H61 0.8301(13) ?
O61 H62 0.8302(11) ?

loop_
_geom_torsion_atom_site_label_1
_geom_torsion_atom_site_label_2
_geom_torsion_atom_site_label_3
_geom_torsion_atom_site_label_4
_geom_torsion
_geom_torsion_publ_flag
O21 RH1 RH2 O42 -87.99(10) y
O41 RH1 RH2 O42 2.73(9) y
O31 RH1 RH2 O42 -177.06(10) y
O11 RH1 RH2 O42 94.58(10) y
O21 RH1 RH2 O32 90.62(10) y
O41 RH1 RH2 O32 -178.66(10) y
O31 RH1 RH2 O32 1.55(11) y
O11 RH1 RH2 O32 -86.82(11) y
O21 RH1 RH2 O12 -178.31(10) y
O41 RH1 RH2 O12 -87.59(10) y
O31 RH1 RH2 O12 92.62(10) y
O11 RH1 RH2 O12 4.26(10) y
O21 RH1 RH2 O22 1.13(9) y
O41 RH1 RH2 O22 91.84(9) y
O31 RH1 RH2 O22 -87.95(10) y
O11 RH1 RH2 O22 -176.31(10) y
O41 RH1 O11 C11 83.1(3) y
O31 RH1 O11 C11 -92.5(3) y
O61 RH1 O11 C11 176.4(3) y
RH2 RH1 O11 C11 -3.5(3) y
O42 RH2 O12 C11 -95.9(3) y
O32 RH2 O12 C11 80.7(3) y
O51 RH2 O12 C11 170.4(3) y
RH1 RH2 O12 C11 -6.4(2) y
RH2 O12 C11 O11 5.8(5) y
RH2 O12 C11 C12 -179.8(2) y
RH1 O11 C11 O12 -0.7(5) y
RH1 O11 C11 C12 -175.2(2) y
C128 N12 C12 C13 77.8(5) y
C121 N12 C12 C13 -95.1(5) y
C128 N12 C12 C14 -157.2(4) y
C121 N12 C12 C14 29.8(6) y
C128 N12 C12 C11 -42.6(5) y
C121 N12 C12 C11 144.5(4) y
O12 C11 C12 N12 121.7(4) y
O11 C11 C12 N12 -63.2(4) y
O12 C11 C12 C13 1.5(5) y
O11 C11 C12 C13 176.6(3) y
O12 C11 C12 C14 -120.2(4) y
O11 C11 C12 C14 54.9(5) y
C128 N12 C121 O121 -175.4(5) y
C12 N12 C121 O121 -1.7(7) y
C128 N12 C121 C122 3.0(5) y
C12 N12 C121 C122 176.7(4) y
O121 C121 C122 C123 -3.9(8) y
N12 C121 C122 C123 177.8(4) y
O121 C121 C122 C127 175.7(5) y
N12 C121 C122 C127 -2.6(4) y
C127 C122 C123 C124 0.2(6) y
C121 C122 C123 C124 179.7(4) y
C122 C123 C124 C125 -3.0(7) y
C123 C124 C125 C126 3.9(7) y
C124 C125 C126 C127 -1.7(7) y
C125 C126 C127 C122 -1.1(6) y
C125 C126 C127 C128 -179.8(4) y
C123 C122 C127 C126 1.9(6) y
C121 C122 C127 C126 -177.7(4) y
C123 C122 C127 C128 -179.1(4) y
C121 C122 C127 C128 1.3(4) y
C121 N12 C128 O128 177.5(4) y
C12 N12 C128 O128 3.6(6) y
C121 N12 C128 C127 -2.2(4) y
C12 N12 C128 C127 -176.2(3) y
C126 C127 C128 O128 -0.4(7) y
C122 C127 C128 O128 -179.2(4) y
C126 C127 C128 N12 179.4(4) y
C122 C127 C128 N12 0.5(4) y
O41 RH1 O21 C21 -88.3(2) y
O31 RH1 O21 C21 87.4(2) y
O61 RH1 O21 C21 178.5(3) y
RH2 RH1 O21 C21 -1.6(2) y
O42 RH2 O22 C21 88.4(2) y
O32 RH2 O22 C21 -88.2(2) y
O51 RH2 O22 C21 -178.0(2) y
RH1 RH2 O22 C21 -1.1(2) y
RH2 O22 C21 O21 0.1(4) y
RH2 O22 C21 C22 178.7(2) y
RH1 O21 C21 O22 1.2(5) y
RH1 O21 C21 C22 -177.4(2) y
C228 N22 C22 C23 92.2(4) y
C221 N22 C22 C23 -89.1(4) y
C228 N22 C22 C21 -136.0(3) y
C221 N22 C22 C21 42.7(4) y
O22 C21 C22 N22 59.3(4) y
O21 C21 C22 N22 -121.9(3) y
O22 C21 C22 C23 -172.7(3) y
O21 C21 C22 C23 6.0(5) y
N22 C22 C23 C24 -58.1(4) y
C21 C22 C23 C24 176.2(3) y
N22 C22 C23 C26 -175.4(3) y
C21 C22 C23 C26 58.9(5) y
N22 C22 C23 C25 62.7(4) y
C21 C22 C23 C25 -63.0(4) y
C228 N22 C221 O221 175.7(4) y
C22 N22 C221 O221 -3.1(6) y
C228 N22 C221 C222 -6.8(4) y
C22 N22 C221 C222 174.4(3) y
O221 C221 C222 C227 -179.4(4) y
N22 C221 C222 C227 3.2(4) y
O221 C221 C222 C223 1.8(6) y
N22 C221 C222 C223 -175.6(4) y
C227 C222 C223 C224 -1.5(6) y
C221 C222 C223 C224 177.1(4) y
C227 C222 C223 CL23 179.7(3) y
C221 C222 C223 CL23 -1.7(6) y
C222 C223 C224 C225 0.3(6) y
CL23 C223 C224 C225 179.1(3) y
C222 C223 C224 CL24 -179.1(3) y
CL23 C223 C224 CL24 -0.2(5) y
C223 C224 C225 C226 0.1(6) y
CL24 C224 C225 C226 179.5(3) y
C223 C224 C225 CL25 -177.6(3) y
CL24 C224 C225 CL25 1.7(5) y
C224 C225 C226 C227 0.6(6) y
CL25 C225 C226 C227 178.4(3) y
C224 C225 C226 CL26 -178.2(3) y
CL25 C225 C226 CL26 -0.4(5) y
C223 C222 C227 C226 2.3(6) y
C221 C222 C227 C226 -176.6(3) y
C223 C222 C227 C228 -179.9(3) y
C221 C222 C227 C228 1.2(4) y
C225 C226 C227 C222 -1.8(6) y
CL26 C226 C227 C222 177.0(3) y
C225 C226 C227 C228 -179.0(4) y
CL26 C226 C227 C228 -0.2(6) y
C221 N22 C228 O228 -171.7(4) y
C22 N22 C228 O228 7.1(6) y
C221 N22 C228 C227 7.5(4) y
C22 N22 C228 C227 -173.6(3) y
C222 C227 C228 O228 174.0(4) y
C226 C227 C228 O228 -8.5(7) y
C222 C227 C228 N22 -5.2(4) y
C226 C227 C228 N22 172.3(4) y
O21 RH1 O31 C31 -88.7(3) y
O11 RH1 O31 C31 88.4(3) y
O61 RH1 O31 C31 178.1(3) y
RH2 RH1 O31 C31 -0.7(3) y
O12 RH2 O32 C31 -90.1(3) y
O22 RH2 O32 C31 85.5(3) y
O51 RH2 O32 C31 -178.9(3) y
RH1 RH2 O32 C31 -2.9(3) y
RH1 O31 C31 O32 -1.6(5) y
RH1 O31 C31 C32 -180.0(2) y
RH2 O32 C31 O31 3.5(5) y
RH2 O32 C31 C32 -178.1(2) y
C328 N32 C32 C31 -125.8(4) y
C321 N32 C32 C31 42.6(5) y
C328 N32 C32 C33 103.0(4) y
C321 N32 C32 C33 -88.5(5) y
O31 C31 C32 N32 -131.4(4) y
O32 C31 C32 N32 50.0(4) y
O31 C31 C32 C33 -2.8(5) y
O32 C31 C32 C33 178.7(3) y
N32 C32 C33 C34 63.0(5) y
C31 C32 C33 C34 -63.0(5) y
N32 C32 C33 C35 -174.8(4) y
C31 C32 C33 C35 59.2(5) y
N32 C32 C33 C36 -59.0(5) y
C31 C32 C33 C36 175.0(4) y
C328 N32 C321 O321 173.2(4) y
C32 N32 C321 O321 3.8(7) y
C328 N32 C321 C322 -5.5(4) y
C32 N32 C321 C322 -174.9(3) y
O321 C321 C322 C323 5.1(7) y
N32 C321 C322 C323 -176.3(4) y
O321 C321 C322 C327 -175.1(4) y
N32 C321 C322 C327 3.6(4) y
C327 C322 C323 C324 2.0(6) y
C321 C322 C323 C324 -178.2(4) y
C327 C322 C323 CL33 179.9(3) y
C321 C322 C323 CL33 -0.3(6) y
C322 C323 C324 C325 -0.8(6) y
CL33 C323 C324 C325 -178.8(3) y
C322 C323 C324 CL34 179.8(3) y
CL33 C323 C324 CL34 1.9(5) y
C323 C324 C325 C326 -0.3(6) y
CL34 C324 C325 C326 179.0(3) y
C323 C324 C325 CL35 179.3(3) y
CL34 C324 C325 CL35 -1.4(5) y
C324 C325 C326 C327 0.4(6) y
CL35 C325 C326 C327 -179.2(3) y
C324 C325 C326 CL36 -178.4(3) y
CL35 C325 C326 CL36 2.0(5) y
C325 C326 C327 C322 0.7(6) y
CL36 C326 C327 C322 179.5(3) y
C325 C326 C327 C328 179.1(4) y
CL36 C326 C327 C328 -2.1(6) y
C323 C322 C327 C326 -2.0(6) y
C321 C322 C327 C326 178.2(4) y
C323 C322 C327 C328 179.3(3) y
C321 C322 C327 C328 -0.6(4) y
C321 N32 C328 O328 -174.4(4) y
C32 N32 C328 O328 -4.8(6) y
C321 N32 C328 C327 5.1(4) y
C32 N32 C328 C327 174.7(3) y
C326 C327 C328 O328 -1.7(7) y
C322 C327 C328 O328 176.9(4) y
C326 C327 C328 N32 178.8(4) y
C322 C327 C328 N32 -2.7(4) y
O21 RH1 O41 C41 83.9(2) y
O11 RH1 O41 C41 -93.0(2) y
O61 RH1 O41 C41 177.2(3) y
RH2 RH1 O41 C41 -4.0(2) y
O12 RH2 O42 C41 84.8(2) y
O22 RH2 O42 C41 -90.8(2) y
O51 RH2 O42 C41 173.6(2) y
RH1 RH2 O42 C41 -2.4(2) y
RH2 O42 C41 O41 -0.2(4) y
RH2 O42 C41 C42 178.19(19) y
RH1 O41 C41 O42 3.5(5) y
RH1 O41 C41 C42 -174.8(2) y
C421 N42 C42 C43 -89.8(4) y
C428 N42 C42 C43 93.5(4) y
C421 N42 C42 C41 41.4(4) y
C428 N42 C42 C41 -135.4(3) y
O42 C41 C42 N42 45.5(4) y
O41 C41 C42 N42 -135.9(3) y
O42 C41 C42 C43 175.0(3) y
O41 C41 C42 C43 -6.5(4) y
N42 C42 C43 C44 67.8(4) y
C41 C42 C43 C44 -59.3(4) y
N42 C42 C43 C46 -168.6(3) y
C41 C42 C43 C46 64.3(4) y
N42 C42 C43 C45 -53.0(4) y
C41 C42 C43 C45 179.9(3) y
C428 N42 C421 O421 178.1(3) y
C42 N42 C421 O421 1.1(6) y
C428 N42 C421 C422 -0.8(4) y
C42 N42 C421 C422 -177.8(3) y
O421 C421 C422 C423 2.4(6) y
N42 C421 C422 C423 -178.7(4) y
O421 C421 C422 C427 -179.7(4) y
N42 C421 C422 C427 -0.8(4) y
C427 C422 C423 C424 -1.9(6) y
C421 C422 C423 C424 175.8(4) y
C427 C422 C423 CL43 178.5(3) y
C421 C422 C423 CL43 -3.9(6) y
C422 C423 C424 C425 -0.9(7) y
CL43 C423 C424 C425 178.8(4) y
C422 C423 C424 CL44 -179.5(3) y
CL43 C423 C424 CL44 0.1(5) y
C423 C424 C425 C426 2.1(7) y
CL44 C424 C425 C426 -179.3(4) y
C423 C424 C425 CL45 -176.4(4) y
CL44 C424 C425 CL45 2.3(6) y
C424 C425 C426 C427 -0.5(7) y
CL45 C425 C426 C427 178.0(4) y
C424 C425 C426 CL46 179.4(4) y
CL45 C425 C426 CL46 -2.2(6) y
C425 C426 C427 C422 -2.4(6) y
CL46 C426 C427 C422 177.8(3) y
C425 C426 C427 C428 -178.0(4) y
CL46 C426 C427 C428 2.2(7) y
C423 C422 C427 C426 3.6(6) y
C421 C422 C427 C426 -174.5(4) y
C423 C422 C427 C428 -179.9(3) y
C421 C422 C427 C428 2.0(4) y
C421 N42 C428 O428 -176.9(4) y
C42 N42 C428 O428 0.2(5) y
C421 N42 C428 C427 2.0(4) y
C42 N42 C428 C427 179.1(3) y
C426 C427 C428 O428 -7.4(7) y
C422 C427 C428 O428 176.4(4) y
C426 C427 C428 N42 173.7(4) y
C422 C427 C428 N42 -2.4(4) y
O42 RH2 O51 C52 -9.5(5) y
O32 RH2 O51 C52 171.6(5) y
O12 RH2 O51 C52 80.7(5) y
O22 RH2 O51 C52 -99.0(5) y
RH2 O51 C52 C53 -70.2(7) y

loop_
_platon_squeeze_void_nr
_platon_squeeze_void_average_x
_platon_squeeze_void_average_y
_platon_squeeze_void_average_z
_platon_squeeze_void_volume
_platon_squeeze_void_count_electrons
1 0.000 0.000 0.000 997.5 237.4
2 0.448 -0.004 -0.002 7258.9 1940.7
3 0.494 -0.010 0.438 7258.7 1940.7
4 0.500 0.500 0.500 997.5 237.4
